data_7157215
loop_
_publ_author_name
'Wei, Hao-Zhao'
'Yu, Liu-Zhu'
'Shi, Min'

_publ_section_title
;
 Lewis or Br\/onsted acid-catalysed reaction of propargylic
 alcohol-tethered alkylidenecyclopropanes with indoles and pyrroles for
 the preparation of polycyclic compounds tethered with indole or pyrrole
 motif.
;
_journal_issue 1
_journal_name_full 'Organic &amp; biomolecular chemistry'
_journal_page_first 135
_journal_page_last 139
_journal_paper_doi 10.1039/c9ob02211b
_journal_volume 18
_journal_year 2019
_chemical_formula_sum 'C39 H29 N'
_chemical_formula_weight 511.63
_space_group_crystal_system triclinic
_space_group_IT_number 2
_space_group_name_Hall '-P 1'
_space_group_name_H-M_alt 'P -1'
_atom_sites_solution_hydrogens mixed
_audit_creation_method SHELXL-2013
_audit_update_record
;
2017-11-09 deposited with the CCDC.	2019-11-22 downloaded from the CCDC.
;
_cell_angle_alpha 73.4150(10)
_cell_angle_beta 72.8760(10)
_cell_angle_gamma 78.7710(10)
_cell_formula_units_Z 2
_cell_length_a 9.6240(3)
_cell_length_b 12.1733(4)
_cell_length_c 13.1933(4)
_cell_measurement_reflns_used 9912
_cell_measurement_temperature 296(2)
_cell_measurement_theta_max 54.768
_cell_measurement_theta_min 4.842
_cell_volume 1405.32(8)
_computing_cell_refinement 'Bruker SAINT'
_computing_data_collection 'Bruker APEX2'
_computing_data_reduction 'Bruker SAINT'
_computing_molecular_graphics 'Bruker SHELXTL'
_computing_publication_material 'Bruker SHELXTL'
_computing_structure_refinement 'SHELXL-2013 (Sheldrick, 2013)'
_computing_structure_solution 'SHELXS-97 (Sheldrick 2008)'
_diffrn_ambient_temperature 296(2)
_diffrn_measured_fraction_theta_full 0.996
_diffrn_measured_fraction_theta_max 0.997
_diffrn_measurement_device_type 'Bruker APEX-II CCD'
_diffrn_measurement_method '\f and \w scans'
_diffrn_radiation_type MoK\a
_diffrn_radiation_wavelength 0.71073
_diffrn_reflns_av_R_equivalents 0.0525
_diffrn_reflns_av_unetI/netI 0.0287
_diffrn_reflns_Laue_measured_fraction_full 0.996
_diffrn_reflns_Laue_measured_fraction_max 0.997
_diffrn_reflns_limit_h_max 11
_diffrn_reflns_limit_h_min -11
_diffrn_reflns_limit_k_max 15
_diffrn_reflns_limit_k_min -15
_diffrn_reflns_limit_l_max 16
_diffrn_reflns_limit_l_min -16
_diffrn_reflns_number 38497
_diffrn_reflns_point_group_measured_fraction_full 0.996
_diffrn_reflns_point_group_measured_fraction_max 0.997
_diffrn_reflns_theta_full 25.242
_diffrn_reflns_theta_max 25.996
_diffrn_reflns_theta_min 2.565
_exptl_absorpt_coefficient_mu 0.069
_exptl_absorpt_correction_T_max 0.7456
_exptl_absorpt_correction_T_min 0.6444
_exptl_absorpt_correction_type multi-scan
_exptl_absorpt_process_details sadabs
_exptl_crystal_colour colorless
_exptl_crystal_density_diffrn 1.209
_exptl_crystal_description prismatic
_exptl_crystal_F_000 540
_exptl_crystal_size_max 0.200
_exptl_crystal_size_mid 0.170
_exptl_crystal_size_min 0.120
_refine_diff_density_max 0.158
_refine_diff_density_min -0.134
_refine_diff_density_rms 0.028
_refine_ls_extinction_coef 0.029(4)
_refine_ls_extinction_expression Fc^*^=kFc[1+0.001xFc^2^\l^3^/sin(2\q)]^-1/4^
_refine_ls_extinction_method SHELXL
_refine_ls_goodness_of_fit_ref 1.037
_refine_ls_hydrogen_treatment mixed
_refine_ls_matrix_type full
_refine_ls_number_parameters 366
_refine_ls_number_reflns 5502
_refine_ls_number_restraints 0
_refine_ls_restrained_S_all 1.037
_refine_ls_R_factor_all 0.0576
_refine_ls_R_factor_gt 0.0421
_refine_ls_shift/su_max 0.000
_refine_ls_shift/su_mean 0.000
_refine_ls_structure_factor_coef Fsqd
_refine_ls_weighting_details 'w=1/[\s^2^(Fo^2^)+(0.0453P)^2^+0.2871P] where P=(Fo^2^+2Fc^2^)/3'
_refine_ls_weighting_scheme calc
_refine_ls_wR_factor_gt 0.1013
_refine_ls_wR_factor_ref 0.1136
_reflns_Friedel_coverage 0.000
_reflns_number_gt 4290
_reflns_number_total 5502
_reflns_threshold_expression 'I > 2\s(I)'
_cod_data_source_file c9ob02211b2.cif
_cod_data_source_block mo_d8v17558_0m
_cod_depositor_comments 'Adding full bibliography for 7157215.cif.'
_cod_database_code 7157215
_shelx_space_group_comment
; 
The symmetry employed for this shelxl refinement is uniquely defined 
by the following loop, which should always be used as a source of 
symmetry information in preference to the above space-group names. 
They are only intended as comments. 
;
_shelx_estimated_absorpt_t_min 0.986
_shelx_estimated_absorpt_t_max 0.992
_shelxl_version_number 2013-4

loop_
_space_group_symop_operation_xyz
'x, y, z'
'-x, -y, -z'

loop_
_atom_site_label
_atom_site_type_symbol
_atom_site_fract_x
_atom_site_fract_y
_atom_site_fract_z
_atom_site_U_iso_or_equiv
_atom_site_adp_type
_atom_site_occupancy
_atom_site_site_symmetry_order
_atom_site_calc_flag
_atom_site_refinement_flags_posn
_atom_site_refinement_flags_adp
N1 N 0.61846(15) 0.07526(11) 0.43070(12) 0.0584(4) Uani 1 1 d . .
C1 C 0.65134(16) 0.13298(12) 0.49441(12) 0.0502(4) Uani 1 1 d . .
C2 C 0.71828(19) 0.09192(15) 0.58059(14) 0.0646(4) Uani 1 1 d . .
H2 H 0.7460 0.0135 0.6057 0.077 Uiso 1 1 calc R U
C3 C 0.7415(2) 0.17180(17) 0.62678(14) 0.0726(5) Uani 1 1 d . .
H3 H 0.7865 0.1472 0.6842 0.087 Uiso 1 1 calc R U
C4 C 0.6990(2) 0.28955(17) 0.58947(14) 0.0711(5) Uani 1 1 d . .
H4 H 0.7160 0.3417 0.6228 0.085 Uiso 1 1 calc R U
C5 C 0.63258(18) 0.32988(14) 0.50462(13) 0.0581(4) Uani 1 1 d . .
H5 H 0.6050 0.4085 0.4804 0.070 Uiso 1 1 calc R U
C6 C 0.60733(14) 0.25082(12) 0.45556(11) 0.0444(3) Uani 1 1 d . .
C7 C 0.54335(14) 0.26148(11) 0.36699(11) 0.0422(3) Uani 1 1 d . .
C8 C 0.55335(16) 0.15260(12) 0.35534(13) 0.0514(4) Uani 1 1 d . .
H8 H 0.5207 0.1335 0.3036 0.062 Uiso 1 1 calc R U
C9 C 0.49179(14) 0.37138(11) 0.29649(10) 0.0399(3) Uani 1 1 d . .
C10 C 0.59989(14) 0.44330(12) 0.22231(11) 0.0430(3) Uani 1 1 d . .
C11 C 0.75133(15) 0.40890(14) 0.21521(12) 0.0522(4) Uani 1 1 d . .
H11 H 0.7805 0.3402 0.2612 0.063 Uiso 1 1 calc R U
C12 C 0.85468(17) 0.47401(17) 0.14274(14) 0.0651(5) Uani 1 1 d . .
H12 H 0.9533 0.4491 0.1391 0.078 Uiso 1 1 calc R U
C13 C 0.8139(2) 0.57763(17) 0.07407(15) 0.0712(5) Uani 1 1 d . .
H13 H 0.8852 0.6224 0.0256 0.085 Uiso 1 1 calc R U
C14 C 0.67005(19) 0.61374(15) 0.07754(13) 0.0612(4) Uani 1 1 d . .
H14 H 0.6445 0.6826 0.0302 0.073 Uiso 1 1 calc R U
C15 C 0.55812(15) 0.54877(12) 0.15160(11) 0.0458(3) Uani 1 1 d . .
C16 C 0.40665(16) 0.58445(11) 0.15460(11) 0.0445(3) Uani 1 1 d . .
C17 C 0.30612(15) 0.51448(11) 0.22645(11) 0.0422(3) Uani 1 1 d . .
C18 C 0.34696(14) 0.40890(11) 0.29746(10) 0.0387(3) Uani 1 1 d . .
C19 C 0.20955(14) 0.35116(11) 0.36717(11) 0.0407(3) Uani 1 1 d . .
C20 C 0.08983(15) 0.45854(12) 0.35898(12) 0.0500(4) Uani 1 1 d . .
H20A H -0.0045 0.4352 0.3672 0.060 Uiso 1 1 calc R U
H20B H 0.0806 0.4982 0.4152 0.060 Uiso 1 1 calc R U
C21 C 0.14258(16) 0.53626(13) 0.24573(13) 0.0526(4) Uani 1 1 d . .
H21A H 0.1111 0.5149 0.1913 0.063 Uiso 1 1 calc R U
H21B H 0.1071 0.6167 0.2447 0.063 Uiso 1 1 calc R U
C22 C 0.21166(14) 0.29966(12) 0.48769(11) 0.0436(3) Uani 1 1 d . .
C23 C 0.16915(19) 0.19348(13) 0.54905(13) 0.0586(4) Uani 1 1 d . .
H23 H 0.1418 0.1460 0.5159 0.070 Uiso 1 1 calc R U
C24 C 0.1664(2) 0.15633(15) 0.65906(14) 0.0767(5) Uani 1 1 d . .
H24 H 0.1363 0.0848 0.6988 0.092 Uiso 1 1 calc R U
C25 C 0.2076(2) 0.22352(16) 0.70999(14) 0.0741(5) Uani 1 1 d . .
H25 H 0.2060 0.1980 0.7838 0.089 Uiso 1 1 calc R U
C26 C 0.2514(2) 0.32901(16) 0.65068(14) 0.0658(5) Uani 1 1 d . .
H26 H 0.2802 0.3754 0.6841 0.079 Uiso 1 1 calc R U
C27 C 0.25252(17) 0.36604(14) 0.54163(12) 0.0551(4) Uani 1 1 d . .
H27 H 0.2817 0.4380 0.5027 0.066 Uiso 1 1 calc R U
C28 C 0.17856(14) 0.26625(11) 0.31196(11) 0.0415(3) Uani 1 1 d . .
C29 C 0.27785(16) 0.23284(12) 0.22293(11) 0.0474(3) Uani 1 1 d . .
H29 H 0.3680 0.2614 0.1958 0.057 Uiso 1 1 calc R U
C30 C 0.24609(18) 0.15798(13) 0.17334(12) 0.0555(4) Uani 1 1 d . .
H30 H 0.3155 0.1361 0.1144 0.067 Uiso 1 1 calc R U
C31 C 0.11292(18) 0.11581(13) 0.21053(13) 0.0580(4) Uani 1 1 d . .
H31 H 0.0916 0.0657 0.1771 0.070 Uiso 1 1 calc R U
C32 C 0.01181(17) 0.14878(14) 0.29793(14) 0.0588(4) Uani 1 1 d . .
H32 H -0.0786 0.1206 0.3239 0.071 Uiso 1 1 calc R U
C33 C 0.04311(15) 0.22315(12) 0.34739(13) 0.0509(4) Uani 1 1 d . .
H33 H -0.0274 0.2453 0.4057 0.061 Uiso 1 1 calc R U
C34 C 0.35784(18) 0.69487(12) 0.08222(11) 0.0520(4) Uani 1 1 d . .
C35 C 0.3804(2) 0.80112(14) 0.09008(14) 0.0688(5) Uani 1 1 d . .
H35 H 0.4287 0.8044 0.1405 0.083 Uiso 1 1 calc R U
C36 C 0.3309(3) 0.90250(16) 0.02289(18) 0.0924(7) Uani 1 1 d . .
H36 H 0.3463 0.9733 0.0287 0.111 Uiso 1 1 calc R U
C37 C 0.2598(3) 0.89908(19) -0.05168(19) 0.1060(8) Uani 1 1 d . .
H37 H 0.2268 0.9673 -0.0963 0.127 Uiso 1 1 calc R U
C38 C 0.2375(3) 0.79530(18) -0.06036(17) 0.0968(7) Uani 1 1 d . .
H38 H 0.1894 0.7928 -0.1112 0.116 Uiso 1 1 calc R U
C39 C 0.2860(2) 0.69395(15) 0.00583(14) 0.0700(5) Uani 1 1 d . .
H39 H 0.2701 0.6238 -0.0010 0.084 Uiso 1 1 calc R U
H1 H 0.628(2) 0.0020(16) 0.4402(15) 0.077(6) Uiso 1 1 d . .

loop_
_atom_site_aniso_label
_atom_site_aniso_U_11
_atom_site_aniso_U_22
_atom_site_aniso_U_33
_atom_site_aniso_U_23
_atom_site_aniso_U_13
_atom_site_aniso_U_12
N1 0.0604(8) 0.0373(7) 0.0762(9) -0.0065(6) -0.0232(7) -0.0049(6)
C1 0.0445(8) 0.0471(8) 0.0516(8) -0.0042(6) -0.0093(6) -0.0043(6)
C2 0.0644(10) 0.0602(10) 0.0574(10) 0.0016(8) -0.0187(8) 0.0009(8)
C3 0.0771(12) 0.0855(13) 0.0525(10) -0.0081(9) -0.0283(9) 0.0015(10)
C4 0.0813(12) 0.0795(12) 0.0614(10) -0.0256(9) -0.0277(9) -0.0028(10)
C5 0.0650(10) 0.0539(9) 0.0585(9) -0.0173(7) -0.0223(8) 0.0011(7)
C6 0.0382(7) 0.0459(7) 0.0447(7) -0.0090(6) -0.0083(6) -0.0014(6)
C7 0.0338(6) 0.0431(7) 0.0469(8) -0.0106(6) -0.0070(6) -0.0036(5)
C8 0.0467(8) 0.0477(8) 0.0622(9) -0.0130(7) -0.0172(7) -0.0066(6)
C9 0.0388(7) 0.0413(7) 0.0402(7) -0.0121(6) -0.0088(6) -0.0050(5)
C10 0.0393(7) 0.0511(8) 0.0416(7) -0.0163(6) -0.0073(6) -0.0098(6)
C11 0.0394(7) 0.0678(10) 0.0523(8) -0.0190(7) -0.0097(6) -0.0097(7)
C12 0.0419(8) 0.0929(13) 0.0645(10) -0.0278(10) -0.0023(7) -0.0215(8)
C13 0.0595(11) 0.0854(13) 0.0644(11) -0.0186(10) 0.0084(8) -0.0356(9)
C14 0.0657(10) 0.0610(10) 0.0506(9) -0.0096(7) 0.0003(8) -0.0222(8)
C15 0.0499(8) 0.0482(8) 0.0398(7) -0.0126(6) -0.0048(6) -0.0141(6)
C16 0.0530(8) 0.0414(7) 0.0398(7) -0.0102(6) -0.0113(6) -0.0078(6)
C17 0.0437(7) 0.0418(7) 0.0428(7) -0.0107(6) -0.0136(6) -0.0045(6)
C18 0.0383(7) 0.0379(7) 0.0407(7) -0.0105(5) -0.0097(6) -0.0054(5)
C19 0.0337(6) 0.0408(7) 0.0449(7) -0.0097(6) -0.0073(6) -0.0038(5)
C20 0.0388(7) 0.0466(8) 0.0609(9) -0.0131(7) -0.0099(7) -0.0007(6)
C21 0.0456(8) 0.0477(8) 0.0626(9) -0.0073(7) -0.0194(7) -0.0017(6)
C22 0.0365(7) 0.0447(7) 0.0452(7) -0.0124(6) -0.0047(6) -0.0015(6)
C23 0.0757(11) 0.0453(8) 0.0525(9) -0.0083(7) -0.0157(8) -0.0088(7)
C24 0.1111(16) 0.0545(10) 0.0556(10) -0.0002(8) -0.0176(10) -0.0146(10)
C25 0.0976(14) 0.0710(11) 0.0471(9) -0.0115(8) -0.0189(9) 0.0019(10)
C26 0.0748(11) 0.0728(11) 0.0540(10) -0.0255(9) -0.0160(8) -0.0040(9)
C27 0.0585(9) 0.0550(9) 0.0513(9) -0.0150(7) -0.0088(7) -0.0107(7)
C28 0.0379(7) 0.0406(7) 0.0441(7) -0.0059(6) -0.0115(6) -0.0052(5)
C29 0.0445(8) 0.0498(8) 0.0469(8) -0.0104(6) -0.0071(6) -0.0125(6)
C30 0.0641(10) 0.0555(9) 0.0476(8) -0.0150(7) -0.0096(7) -0.0126(7)
C31 0.0670(10) 0.0531(9) 0.0627(10) -0.0135(7) -0.0253(8) -0.0147(8)
C32 0.0467(8) 0.0580(9) 0.0760(11) -0.0142(8) -0.0184(8) -0.0154(7)
C33 0.0385(7) 0.0529(8) 0.0589(9) -0.0136(7) -0.0076(6) -0.0076(6)
C34 0.0663(10) 0.0435(8) 0.0402(8) -0.0091(6) -0.0066(7) -0.0054(7)
C35 0.0935(13) 0.0504(9) 0.0585(10) -0.0137(8) -0.0098(9) -0.0136(9)
C36 0.139(2) 0.0423(10) 0.0810(14) -0.0126(9) -0.0109(14) -0.0069(11)
C37 0.164(2) 0.0596(13) 0.0788(14) -0.0006(11) -0.0431(16) 0.0170(14)
C38 0.146(2) 0.0712(13) 0.0741(13) -0.0082(10) -0.0558(14) 0.0129(13)
C39 0.1024(14) 0.0549(9) 0.0555(10) -0.0117(8) -0.0329(10) 0.0016(9)

loop_
_atom_type_symbol
_atom_type_description
_atom_type_scat_dispersion_real
_atom_type_scat_dispersion_imag
_atom_type_scat_source
C C 0.0033 0.0016 'International Tables Vol C Tables 4.2.6.8 and 6.1.1.4'
H H 0.0000 0.0000 'International Tables Vol C Tables 4.2.6.8 and 6.1.1.4'
N N 0.0061 0.0033 'International Tables Vol C Tables 4.2.6.8 and 6.1.1.4'

loop_
_geom_angle_atom_site_label_1
_geom_angle_atom_site_label_2
_geom_angle_atom_site_label_3
_geom_angle
C8 N1 C1 109.35(12)
C8 N1 H1 124.3(13)
C1 N1 H1 126.0(12)
N1 C1 C2 130.46(14)
N1 C1 C6 106.98(13)
C2 C1 C6 122.54(15)
C3 C2 C1 117.19(16)
C3 C2 H2 121.4
C1 C2 H2 121.4
C2 C3 C4 121.36(16)
C2 C3 H3 119.3
C4 C3 H3 119.3
C5 C4 C3 121.38(17)
C5 C4 H4 119.3
C3 C4 H4 119.3
C4 C5 C6 118.79(15)
C4 C5 H5 120.6
C6 C5 H5 120.6
C5 C6 C1 118.74(13)
C5 C6 C7 133.84(13)
C1 C6 C7 107.42(12)
C8 C7 C6 106.06(12)
C8 C7 C9 127.76(13)
C6 C7 C9 125.90(12)
C7 C8 N1 110.17(14)
C7 C8 H8 124.9
N1 C8 H8 124.9
C18 C9 C10 117.87(12)
C18 C9 C7 124.13(11)
C10 C9 C7 118.01(11)
C15 C10 C11 118.17(13)
C15 C10 C9 120.87(12)
C11 C10 C9 120.93(13)
C12 C11 C10 121.48(15)
C12 C11 H11 119.3
C10 C11 H11 119.3
C11 C12 C13 120.42(16)
C11 C12 H12 119.8
C13 C12 H12 119.8
C14 C13 C12 120.16(15)
C14 C13 H13 119.9
C12 C13 H13 119.9
C13 C14 C15 121.54(16)
C13 C14 H14 119.2
C15 C14 H14 119.2
C14 C15 C10 118.23(14)
C14 C15 C16 122.15(14)
C10 C15 C16 119.60(12)
C17 C16 C15 118.24(12)
C17 C16 C34 120.37(13)
C15 C16 C34 121.39(12)
C16 C17 C18 122.51(12)
C16 C17 C21 127.31(12)
C18 C17 C21 110.14(11)
C9 C18 C17 120.91(12)
C9 C18 C19 129.32(11)
C17 C18 C19 109.77(11)
C18 C19 C28 110.69(10)
C18 C19 C22 113.34(10)
C28 C19 C22 114.12(10)
C18 C19 C20 100.07(10)
C28 C19 C20 108.29(11)
C22 C19 C20 109.29(11)
C21 C20 C19 105.42(11)
C21 C20 H20A 110.7
C19 C20 H20A 110.7
C21 C20 H20B 110.7
C19 C20 H20B 110.7
H20A C20 H20B 108.8
C17 C21 C20 102.79(11)
C17 C21 H21A 111.2
C20 C21 H21A 111.2
C17 C21 H21B 111.2
C20 C21 H21B 111.2
H21A C21 H21B 109.1
C23 C22 C27 116.65(14)
C23 C22 C19 124.91(13)
C27 C22 C19 118.37(12)
C22 C23 C24 121.22(16)
C22 C23 H23 119.4
C24 C23 H23 119.4
C25 C24 C23 120.84(16)
C25 C24 H24 119.6
C23 C24 H24 119.6
C24 C25 C26 119.10(16)
C24 C25 H25 120.5
C26 C25 H25 120.5
C25 C26 C27 119.85(16)
C25 C26 H26 120.1
C27 C26 H26 120.1
C26 C27 C22 122.35(15)
C26 C27 H27 118.8
C22 C27 H27 118.8
C29 C28 C33 116.71(13)
C29 C28 C19 122.72(12)
C33 C28 C19 120.50(12)
C30 C29 C28 121.58(13)
C30 C29 H29 119.2
C28 C29 H29 119.2
C31 C30 C29 120.54(14)
C31 C30 H30 119.7
C29 C30 H30 119.7
C32 C31 C30 118.99(14)
C32 C31 H31 120.5
C30 C31 H31 120.5
C31 C32 C33 120.58(14)
C31 C32 H32 119.7
C33 C32 H32 119.7
C32 C33 C28 121.57(14)
C32 C33 H33 119.2
C28 C33 H33 119.2
C39 C34 C35 117.97(15)
C39 C34 C16 120.35(13)
C35 C34 C16 121.68(14)
C34 C35 C36 120.22(19)
C34 C35 H35 119.9
C36 C35 H35 119.9
C37 C36 C35 120.58(19)
C37 C36 H36 119.7
C35 C36 H36 119.7
C38 C37 C36 119.72(19)
C38 C37 H37 120.1
C36 C37 H37 120.1
C37 C38 C39 120.3(2)
C37 C38 H38 119.8
C39 C38 H38 119.8
C38 C39 C34 121.18(18)
C38 C39 H39 119.4
C34 C39 H39 119.4

loop_
_geom_bond_atom_site_label_1
_geom_bond_atom_site_label_2
_geom_bond_distance
N1 C8 1.368(2)
N1 C1 1.371(2)
N1 H1 0.855(18)
C1 C2 1.392(2)
C1 C6 1.4041(19)
C2 C3 1.367(3)
C2 H2 0.9300
C3 C4 1.397(3)
C3 H3 0.9300
C4 C5 1.374(2)
C4 H4 0.9300
C5 C6 1.394(2)
C5 H5 0.9300
C6 C7 1.4378(19)
C7 C8 1.3592(19)
C7 C9 1.4846(18)
C8 H8 0.9300
C9 C18 1.3771(18)
C9 C10 1.4397(18)
C10 C15 1.420(2)
C10 C11 1.4187(19)
C11 C12 1.359(2)
C11 H11 0.9300
C12 C13 1.389(3)
C12 H12 0.9300
C13 C14 1.360(2)
C13 H13 0.9300
C14 C15 1.418(2)
C14 H14 0.9300
C15 C16 1.430(2)
C16 C17 1.3712(19)
C16 C34 1.4916(19)
C17 C18 1.4202(18)
C17 C21 1.5008(19)
C18 C19 1.5380(17)
C19 C28 1.5382(18)
C19 C22 1.5384(19)
C19 C20 1.5666(18)
C20 C21 1.523(2)
C20 H20A 0.9700
C20 H20B 0.9700
C21 H21A 0.9700
C21 H21B 0.9700
C22 C23 1.381(2)
C22 C27 1.389(2)
C23 C24 1.385(2)
C23 H23 0.9300
C24 C25 1.369(3)
C24 H24 0.9300
C25 C26 1.372(3)
C25 H25 0.9300
C26 C27 1.377(2)
C26 H26 0.9300
C27 H27 0.9300
C28 C29 1.3851(19)
C28 C33 1.4002(19)
C29 C30 1.385(2)
C29 H29 0.9300
C30 C31 1.374(2)
C30 H30 0.9300
C31 C32 1.374(2)
C31 H31 0.9300
C32 C33 1.377(2)
C32 H32 0.9300
C33 H33 0.9300
C34 C39 1.383(2)
C34 C35 1.389(2)
C35 C36 1.390(3)
C35 H35 0.9300
C36 C37 1.367(3)
C36 H36 0.9300
C37 C38 1.363(3)
C37 H37 0.9300
C38 C39 1.380(2)
C38 H38 0.9300
C39 H39 0.9300

loop_
_geom_torsion_atom_site_label_1
_geom_torsion_atom_site_label_2
_geom_torsion_atom_site_label_3
_geom_torsion_atom_site_label_4
_geom_torsion
C8 N1 C1 C2 -179.59(16)
C8 N1 C1 C6 -1.13(16)
N1 C1 C2 C3 177.74(16)
C6 C1 C2 C3 -0.5(2)
C1 C2 C3 C4 0.4(3)
C2 C3 C4 C5 -0.2(3)
C3 C4 C5 C6 0.2(3)
C4 C5 C6 C1 -0.3(2)
C4 C5 C6 C7 -179.48(16)
N1 C1 C6 C5 -178.14(13)
C2 C1 C6 C5 0.5(2)
N1 C1 C6 C7 1.25(15)
C2 C1 C6 C7 179.87(14)
C5 C6 C7 C8 178.33(16)
C1 C6 C7 C8 -0.92(15)
C5 C6 C7 C9 4.0(2)
C1 C6 C7 C9 -175.24(12)
C6 C7 C8 N1 0.24(16)
C9 C7 C8 N1 174.42(13)
C1 N1 C8 C7 0.56(17)
C8 C7 C9 C18 75.41(19)
C6 C7 C9 C18 -111.49(16)
C8 C7 C9 C10 -104.51(16)
C6 C7 C9 C10 68.58(17)
C18 C9 C10 C15 -0.76(19)
C7 C9 C10 C15 179.17(12)
C18 C9 C10 C11 -178.61(12)
C7 C9 C10 C11 1.32(19)
C15 C10 C11 C12 -0.3(2)
C9 C10 C11 C12 177.59(14)
C10 C11 C12 C13 0.8(2)
C11 C12 C13 C14 -1.2(3)
C12 C13 C14 C15 1.1(3)
C13 C14 C15 C10 -0.6(2)
C13 C14 C15 C16 -178.68(15)
C11 C10 C15 C14 0.2(2)
C9 C10 C15 C14 -177.71(13)
C11 C10 C15 C16 178.34(12)
C9 C10 C15 C16 0.4(2)
C14 C15 C16 C17 177.95(13)
C10 C15 C16 C17 -0.11(19)
C14 C15 C16 C34 -2.3(2)
C10 C15 C16 C34 179.67(12)
C15 C16 C17 C18 0.1(2)
C34 C16 C17 C18 -179.64(12)
C15 C16 C17 C21 178.03(13)
C34 C16 C17 C21 -1.8(2)
C10 C9 C18 C17 0.79(19)
C7 C9 C18 C17 -179.13(12)
C10 C9 C18 C19 -179.91(12)
C7 C9 C18 C19 0.2(2)
C16 C17 C18 C9 -0.5(2)
C21 C17 C18 C9 -178.71(12)
C16 C17 C18 C19 -179.93(12)
C21 C17 C18 C19 1.86(15)
C9 C18 C19 C28 -86.76(16)
C17 C18 C19 C28 92.61(12)
C9 C18 C19 C22 42.94(18)
C17 C18 C19 C22 -137.70(11)
C9 C18 C19 C20 159.18(13)
C17 C18 C19 C20 -21.46(13)
C18 C19 C20 C21 32.95(14)
C28 C19 C20 C21 -82.93(13)
C22 C19 C20 C21 152.20(12)
C16 C17 C21 C20 -158.72(14)
C18 C17 C21 C20 19.39(15)
C19 C20 C21 C17 -32.63(15)
C18 C19 C22 C23 -137.21(14)
C28 C19 C22 C23 -9.28(19)
C20 C19 C22 C23 112.12(15)
C18 C19 C22 C27 46.00(16)
C28 C19 C22 C27 173.94(12)
C20 C19 C22 C27 -64.67(15)
C27 C22 C23 C24 0.6(2)
C19 C22 C23 C24 -176.24(15)
C22 C23 C24 C25 -0.8(3)
C23 C24 C25 C26 0.3(3)
C24 C25 C26 C27 0.4(3)
C25 C26 C27 C22 -0.5(3)
C23 C22 C27 C26 0.0(2)
C19 C22 C27 C26 177.09(14)
C18 C19 C28 C29 11.01(17)
C22 C19 C28 C29 -118.28(14)
C20 C19 C28 C29 119.77(14)
C18 C19 C28 C33 -165.88(12)
C22 C19 C28 C33 64.84(16)
C20 C19 C28 C33 -57.11(16)
C33 C28 C29 C30 -1.7(2)
C19 C28 C29 C30 -178.71(13)
C28 C29 C30 C31 1.0(2)
C29 C30 C31 C32 -0.2(2)
C30 C31 C32 C33 0.2(2)
C31 C32 C33 C28 -1.0(2)
C29 C28 C33 C32 1.7(2)
C19 C28 C33 C32 178.76(13)
C17 C16 C34 C39 -62.1(2)
C15 C16 C34 C39 118.12(17)
C17 C16 C34 C35 116.83(17)
C15 C16 C34 C35 -62.9(2)
C39 C34 C35 C36 0.3(3)
C16 C34 C35 C36 -178.69(16)
C34 C35 C36 C37 -0.1(3)
C35 C36 C37 C38 -0.1(4)
C36 C37 C38 C39 0.1(4)
C37 C38 C39 C34 0.1(4)
C35 C34 C39 C38 -0.3(3)
C16 C34 C39 C38 178.72(18)
